data_1546924
loop_
_publ_author_name
'Abe, Ryosuke'
'Takase, Tsugiko'
'Oyama, Dai'

_publ_section_title
;
 2-(Pyridin-2-yl)-1,8-naphthyridine
;
_journal_issue 8
_journal_name_full IUCrData
_journal_page_first x171221
_journal_paper_doi 10.1107/S2414314617012214
_journal_volume 2
_journal_year 2017
_chemical_formula_iupac 'C13 H9 N3'
_chemical_formula_moiety 'C13 H9 N3'
_chemical_formula_sum 'C13 H9 N3'
_chemical_formula_weight 207.23
_chemical_name_systematic
;
2-(Pyridin-2-yl)-1,8-naphthyridine
;
_space_group_IT_number 4
_symmetry_cell_setting monoclinic
_symmetry_space_group_name_Hall 'P 2yb'
_symmetry_space_group_name_H-M 'P 1 21 1'
_atom_sites_solution_hydrogens geom
_atom_sites_solution_primary direct
_atom_sites_solution_secondary difmap
_cell_angle_alpha 90.0000
_cell_angle_beta 99.9699(19)
_cell_angle_gamma 90.0000
_cell_formula_units_Z 6
_cell_length_a 6.1708(2)
_cell_length_b 16.9596(7)
_cell_length_c 14.2882(6)
_cell_measurement_reflns_used 4248
_cell_measurement_temperature 93
_cell_measurement_theta_max 27.48
_cell_measurement_theta_min 3.13
_cell_volume 1472.74(10)
_computing_cell_refinement
;
CrystalClear (Rigaku, 2008)
;
_computing_data_collection
;
CrystalClear (Rigaku, 2008)
;
_computing_data_reduction
;
CrystalClear (Rigaku, 2008)
;
_computing_molecular_graphics
;
Mercury (Macrae <i>et al.</i>,  2008) and ORTEP-3 for Windows (Farrugia,
2012)
;
_computing_publication_material
;
CrystalStructure (Rigaku, 2010), PLATON (Spek, 2009) and
publCIF (Westrip, 2010)
;
_computing_structure_refinement
;
SHELXL97 (Sheldrick, 2008)
;
_computing_structure_solution
;
SIR97 (Altomare <i>et al.</i>,  1999)
;
_diffrn_ambient_temperature 93
_diffrn_detector_area_resol_mean 28.944
_diffrn_measured_fraction_theta_full 0.995
_diffrn_measured_fraction_theta_max 0.995
_diffrn_measurement_device_type 'Rigaku Saturn724'
_diffrn_measurement_method \w
_diffrn_radiation_type 'Mo K\a'
_diffrn_radiation_wavelength 0.71075
_diffrn_reflns_av_R_equivalents 0.0140
_diffrn_reflns_limit_h_max 8
_diffrn_reflns_limit_h_min -8
_diffrn_reflns_limit_k_max 22
_diffrn_reflns_limit_k_min -22
_diffrn_reflns_limit_l_max 18
_diffrn_reflns_limit_l_min -18
_diffrn_reflns_number 14789
_diffrn_reflns_theta_full 27.47
_diffrn_reflns_theta_max 27.47
_diffrn_standards_number 0
_exptl_absorpt_coefficient_mu 0.087
_exptl_absorpt_correction_T_max 0.991
_exptl_absorpt_correction_T_min 0.928
_exptl_absorpt_correction_type multi-scan
_exptl_absorpt_process_details
;
(<i>REQAB</i>; Rigaku, 1998)
;
_exptl_crystal_colour yellow
_exptl_crystal_density_diffrn 1.402
_exptl_crystal_density_method 'not measured'
_exptl_crystal_description prism
_exptl_crystal_F_000 648.00
_exptl_crystal_size_max 0.450
_exptl_crystal_size_mid 0.200
_exptl_crystal_size_min 0.100
_refine_diff_density_max 0.350
_refine_diff_density_min -0.190
_refine_ls_extinction_method none
_refine_ls_goodness_of_fit_ref 1.040
_refine_ls_hydrogen_treatment refxyz
_refine_ls_number_parameters 515
_refine_ls_number_reflns 6626
_refine_ls_number_restraints 1
_refine_ls_R_factor_gt 0.0330
_refine_ls_shift/su_max 0.001
_refine_ls_structure_factor_coef Fsqd
_refine_ls_weighting_details 'w = 1/[\s^2^(Fo^2^)+(0.0695P)^2^+0.0000P] where P=(Fo^2^+2Fc^2^)/3'
_refine_ls_weighting_scheme calc
_refine_ls_wR_factor_ref 0.0929
_reflns_number_gt 6058
_reflns_number_total 6626
_reflns_threshold_expression F^2^>2.0\s(F^2^)
_cod_data_source_file bx4007sup1.cif
_cod_data_source_block I
_cod_original_sg_symbol_H-M 'P 21'
_cod_database_code 1546924

loop_
_symmetry_equiv_pos_site_id
_symmetry_equiv_pos_as_xyz
1 +X,+Y,+Z
2 -X,1/2+Y,-Z

loop_
_atom_site_type_symbol
_atom_site_label
_atom_site_fract_x
_atom_site_fract_y
_atom_site_fract_z
_atom_site_U_iso_or_equiv
_atom_site_adp_type
_atom_site_calc_flag
_atom_site_occupancy
_atom_site_symmetry_multiplicity
N N1 0.87594(17) 0.28801(6) 0.69204(7) 0.0204(3) Uani d 1.0 2
N N2 0.66559(16) 0.46716(6) 0.57649(7) 0.0172(2) Uani d 1.0 2
N N3 0.57101(16) 0.58104(6) 0.49070(7) 0.0195(2) Uani d 1.0 2
N N4 0.70483(16) 0.59955(6) 0.12837(7) 0.0207(3) Uani d 1.0 2
N N5 0.92194(17) 0.42608(6) 0.25484(7) 0.0177(2) Uani d 1.0 2
N N6 1.01665(17) 0.31352(6) 0.34193(7) 0.0209(3) Uani d 1.0 2
N N7 0.53827(17) 0.42723(6) -0.01887(7) 0.0233(3) Uani d 1.0 2
N N8 0.75468(17) 0.25164(6) 0.10279(7) 0.0179(2) Uani d 1.0 2
N N9 0.85512(17) 0.14117(6) 0.19418(7) 0.0209(3) Uani d 1.0 2
C C1 0.8171(3) 0.23280(7) 0.74938(9) 0.0218(3) Uani d 1.0 2
C C2 0.6213(2) 0.23424(7) 0.78485(9) 0.0221(3) Uani d 1.0 2
C C3 0.4808(2) 0.29730(8) 0.76089(9) 0.0221(3) Uani d 1.0 2
C C4 0.5402(2) 0.35602(7) 0.70257(9) 0.0195(3) Uani d 1.0 2
C C5 0.73813(19) 0.34860(6) 0.66848(8) 0.0168(3) Uani d 1.0 2
C C6 0.80663(19) 0.40977(7) 0.60424(8) 0.0162(3) Uani d 1.0 2
C C7 1.01571(19) 0.40401(7) 0.57595(8) 0.0192(3) Uani d 1.0 2
C C8 1.07842(18) 0.46107(7) 0.51931(8) 0.0189(3) Uani d 1.0 2
C C9 0.93315(19) 0.52367(7) 0.48811(8) 0.0170(3) Uani d 1.0 2
C C10 0.72520(19) 0.52397(7) 0.51823(8) 0.0163(3) Uani d 1.0 2
C C11 0.9799(2) 0.58520(7) 0.42822(8) 0.0196(3) Uani d 1.0 2
C C12 0.8255(2) 0.64204(7) 0.40108(8) 0.0212(3) Uani d 1.0 2
C C13 0.6239(2) 0.63686(7) 0.43447(8) 0.0203(3) Uani d 1.0 2
C C14 0.7579(3) 0.64916(7) 0.06284(9) 0.0230(3) Uani d 1.0 2
C C15 0.9466(2) 0.64282(7) 0.02335(9) 0.0224(3) Uani d 1.0 2
C C16 1.0919(2) 0.58223(8) 0.05402(9) 0.0222(3) Uani d 1.0 2
C C17 1.03995(19) 0.52957(7) 0.12084(8) 0.0189(3) Uani d 1.0 2
C C18 0.84483(19) 0.54007(7) 0.15603(8) 0.0168(3) Uani d 1.0 2
C C19 0.77970(19) 0.48275(7) 0.22518(8) 0.0162(3) Uani d 1.0 2
C C20 0.5714(2) 0.48967(7) 0.25356(8) 0.0182(3) Uani d 1.0 2
C C21 0.50999(19) 0.43385(7) 0.31242(8) 0.0191(3) Uani d 1.0 2
C C22 0.65624(18) 0.37180(7) 0.34473(8) 0.0171(3) Uani d 1.0 2
C C23 0.86361(19) 0.37057(7) 0.31452(8) 0.0169(3) Uani d 1.0 2
C C24 0.6076(2) 0.31011(7) 0.40441(8) 0.0208(3) Uani d 1.0 2
C C25 0.7604(2) 0.25285(7) 0.43064(8) 0.0218(3) Uani d 1.0 2
C C26 0.9624(3) 0.25739(7) 0.39766(9) 0.0221(3) Uani d 1.0 2
C C27 0.5951(3) 0.48079(8) -0.07890(9) 0.0257(3) Uani d 1.0 2
C C28 0.7876(3) 0.47778(8) -0.11602(9) 0.0245(3) Uani d 1.0 2
C C29 0.9295(3) 0.41530(8) -0.09078(9) 0.0238(3) Uani d 1.0 2
C C30 0.8740(2) 0.35895(7) -0.02897(9) 0.0206(3) Uani d 1.0 2
C C31 0.6778(2) 0.36714(7) 0.00599(8) 0.0179(3) Uani d 1.0 2
C C32 0.61384(19) 0.30907(7) 0.07453(8) 0.0173(3) Uani d 1.0 2
C C33 0.4090(2) 0.31726(7) 0.10632(8) 0.0200(3) Uani d 1.0 2
C C34 0.3500(2) 0.26294(7) 0.16728(9) 0.0214(3) Uani d 1.0 2
C C35 0.49601(19) 0.20031(7) 0.19869(8) 0.0185(3) Uani d 1.0 2
C C36 0.70007(19) 0.19762(7) 0.16541(8) 0.0175(3) Uani d 1.0 2
C C37 0.4553(2) 0.14189(7) 0.26402(9) 0.0219(3) Uani d 1.0 2
C C38 0.6114(2) 0.08649(7) 0.29344(9) 0.0231(3) Uani d 1.0 2
C C39 0.8090(3) 0.08885(7) 0.25631(9) 0.0226(3) Uani d 1.0 2
H H1 0.918(3) 0.1879(9) 0.7651(10) 0.0261 Uiso d 1.0 2
H H2 0.588(3) 0.1882(9) 0.8247(10) 0.0265 Uiso d 1.0 2
H H3 0.338(3) 0.3016(9) 0.7824(10) 0.0266 Uiso d 1.0 2
H H4 0.450(3) 0.4017(9) 0.6859(10) 0.0233 Uiso d 1.0 2
H H7 1.110(3) 0.3603(9) 0.5981(10) 0.0230 Uiso d 1.0 2
H H8 1.222(3) 0.4602(9) 0.5002(10) 0.0227 Uiso d 1.0 2
H H11 1.126(3) 0.5869(9) 0.4105(10) 0.0235 Uiso d 1.0 2
H H12 0.852(3) 0.6858(9) 0.3612(10) 0.0254 Uiso d 1.0 2
H H13 0.515(3) 0.6776(9) 0.4162(10) 0.0244 Uiso d 1.0 2
H H14 0.650(3) 0.6926(9) 0.0445(10) 0.0276 Uiso d 1.0 2
H H15 0.972(3) 0.6769(9) -0.0263(10) 0.0268 Uiso d 1.0 2
H H16 1.231(3) 0.5731(9) 0.0279(10) 0.0267 Uiso d 1.0 2
H H17 1.131(3) 0.4865(9) 0.1423(10) 0.0226 Uiso d 1.0 2
H H20 0.477(3) 0.5351(9) 0.2313(10) 0.0218 Uiso d 1.0 2
H H21 0.366(3) 0.4350(9) 0.3317(10) 0.0229 Uiso d 1.0 2
H H24 0.458(3) 0.3102(9) 0.4236(10) 0.0250 Uiso d 1.0 2
H H25 0.737(3) 0.2052(10) 0.4710(10) 0.0261 Uiso d 1.0 2
H H26 1.076(3) 0.2168(9) 0.4170(10) 0.0265 Uiso d 1.0 2
H H27 0.489(3) 0.5225(10) -0.0949(11) 0.0309 Uiso d 1.0 2
H H28 0.826(3) 0.5167(10) -0.1569(11) 0.0293 Uiso d 1.0 2
H H29 1.073(3) 0.4118(9) -0.1160(10) 0.0286 Uiso d 1.0 2
H H30 0.970(3) 0.3149(9) -0.0107(10) 0.0247 Uiso d 1.0 2
H H33 0.317(3) 0.3607(9) 0.0848(10) 0.0240 Uiso d 1.0 2
H H34 0.210(3) 0.2664(9) 0.1898(10) 0.0257 Uiso d 1.0 2
H H37 0.314(3) 0.1435(9) 0.2909(10) 0.0263 Uiso d 1.0 2
H H38 0.589(3) 0.0444(9) 0.3389(11) 0.0278 Uiso d 1.0 2
H H39 0.926(3) 0.0485(9) 0.2772(10) 0.0271 Uiso d 1.0 2

loop_
_atom_site_aniso_label
_atom_site_aniso_U_11
_atom_site_aniso_U_22
_atom_site_aniso_U_33
_atom_site_aniso_U_12
_atom_site_aniso_U_13
_atom_site_aniso_U_23
N1 0.0203(6) 0.0204(5) 0.0210(5) 0.0033(5) 0.0048(4) 0.0011(4)
N2 0.0162(5) 0.0183(5) 0.0176(5) -0.0002(4) 0.0040(4) -0.0010(4)
N3 0.0200(5) 0.0199(5) 0.0191(5) 0.0020(4) 0.0047(4) 0.0008(4)
N4 0.0219(5) 0.0185(5) 0.0221(5) 0.0016(4) 0.0049(4) 0.0023(4)
N5 0.0195(5) 0.0167(5) 0.0171(5) 0.0017(4) 0.0033(4) 0.0006(4)
N6 0.0230(6) 0.0206(5) 0.0194(5) 0.0053(4) 0.0046(4) 0.0024(4)
N7 0.0246(6) 0.0228(6) 0.0219(5) 0.0041(5) 0.0022(4) 0.0012(5)
N8 0.0189(5) 0.0176(5) 0.0174(5) -0.0010(4) 0.0037(4) -0.0010(4)
N9 0.0208(5) 0.0201(5) 0.0227(5) 0.0013(4) 0.0062(4) 0.0014(4)
C1 0.0236(7) 0.0211(6) 0.0205(6) 0.0051(5) 0.0035(5) 0.0005(5)
C2 0.0243(7) 0.0210(6) 0.0206(6) -0.0032(5) 0.0029(5) 0.0012(5)
C3 0.0182(6) 0.0241(6) 0.0244(6) -0.0025(5) 0.0043(5) 0.0002(5)
C4 0.0158(6) 0.0192(6) 0.0230(6) 0.0016(5) 0.0023(5) 0.0000(5)
C5 0.0157(6) 0.0178(6) 0.0161(5) -0.0014(5) 0.0005(5) -0.0033(5)
C6 0.0157(6) 0.0164(6) 0.0155(5) -0.0006(5) 0.0001(5) -0.0026(5)
C7 0.0158(6) 0.0199(6) 0.0212(6) 0.0022(5) 0.0009(5) -0.0021(5)
C8 0.0127(6) 0.0232(6) 0.0212(6) -0.0019(5) 0.0039(5) -0.0040(5)
C9 0.0153(6) 0.0191(6) 0.0166(6) -0.0039(5) 0.0028(5) -0.0051(5)
C10 0.0151(6) 0.0183(6) 0.0152(5) 0.0000(5) 0.0022(5) -0.0020(5)
C11 0.0175(6) 0.0223(6) 0.0199(6) -0.0043(5) 0.0060(5) -0.0026(5)
C12 0.0252(7) 0.0199(6) 0.0191(6) -0.0052(5) 0.0056(5) -0.0005(5)
C13 0.0222(6) 0.0194(6) 0.0194(6) 0.0028(5) 0.0036(5) 0.0006(5)
C14 0.0274(7) 0.0185(6) 0.0235(6) 0.0013(5) 0.0052(5) 0.0035(5)
C15 0.0293(7) 0.0178(6) 0.0207(6) -0.0053(5) 0.0062(5) -0.0002(5)
C16 0.0218(7) 0.0246(7) 0.0210(6) -0.0039(5) 0.0061(5) -0.0032(5)
C17 0.0176(6) 0.0183(6) 0.0200(6) -0.0005(5) 0.0011(5) -0.0022(5)
C18 0.0194(6) 0.0148(6) 0.0157(5) -0.0015(5) 0.0013(5) -0.0012(5)
C19 0.0164(6) 0.0163(6) 0.0155(6) -0.0022(5) 0.0018(5) -0.0026(5)
C20 0.0166(6) 0.0170(6) 0.0202(6) 0.0009(5) 0.0010(5) -0.0018(5)
C21 0.0139(6) 0.0219(6) 0.0212(6) -0.0017(5) 0.0027(5) -0.0029(5)
C22 0.0165(6) 0.0186(6) 0.0156(5) -0.0032(5) 0.0012(5) -0.0023(5)
C23 0.0161(6) 0.0184(6) 0.0160(6) -0.0007(5) 0.0017(5) -0.0028(5)
C24 0.0192(6) 0.0236(7) 0.0196(6) -0.0043(5) 0.0035(5) -0.0014(5)
C25 0.0281(7) 0.0194(6) 0.0171(6) -0.0037(5) 0.0018(5) 0.0026(5)
C26 0.0255(7) 0.0193(6) 0.0207(6) 0.0033(5) 0.0020(5) 0.0011(5)
C27 0.0298(7) 0.0246(7) 0.0218(6) 0.0063(6) 0.0015(6) 0.0037(5)
C28 0.0303(7) 0.0211(6) 0.0209(6) -0.0019(6) 0.0016(5) 0.0037(5)
C29 0.0222(7) 0.0257(7) 0.0232(6) -0.0037(5) 0.0030(5) 0.0008(5)
C30 0.0200(6) 0.0181(6) 0.0227(6) 0.0016(5) 0.0011(5) -0.0009(5)
C31 0.0205(6) 0.0167(6) 0.0153(5) -0.0017(5) -0.0001(5) -0.0031(5)
C32 0.0164(6) 0.0181(6) 0.0167(6) -0.0022(5) 0.0015(5) -0.0039(5)
C33 0.0179(6) 0.0219(6) 0.0196(6) 0.0030(5) 0.0017(5) -0.0047(5)
C34 0.0163(6) 0.0267(7) 0.0221(6) -0.0008(5) 0.0053(5) -0.0067(5)
C35 0.0181(6) 0.0206(6) 0.0173(6) -0.0034(5) 0.0043(5) -0.0058(5)
C36 0.0169(6) 0.0191(6) 0.0173(6) -0.0022(5) 0.0045(5) -0.0030(5)
C37 0.0225(7) 0.0234(6) 0.0214(6) -0.0073(5) 0.0079(5) -0.0052(5)
C38 0.0309(7) 0.0201(6) 0.0198(6) -0.0068(5) 0.0082(5) -0.0007(5)
C39 0.0259(7) 0.0201(6) 0.0221(6) -0.0008(5) 0.0050(5) 0.0007(5)

loop_
_atom_type_symbol
_atom_type_description
_atom_type_scat_dispersion_real
_atom_type_scat_dispersion_imag
_atom_type_scat_source
C C 0.0033 0.0016
;
International Tables for Crystallography
(1992, Vol. C, Tables 4.2.6.8 and 6.1.1.4)
;
H H 0.0000 0.0000
;
International Tables for Crystallography
(1992, Vol. C, Table 6.1.1.4)
;
N N 0.0061 0.0033
;
International Tables for Crystallography
(1992, Vol. C, Tables 4.2.6.8 and 6.1.1.4)
;

loop_
_geom_angle_atom_site_label_1
_geom_angle_atom_site_label_2
_geom_angle_atom_site_label_3
_geom_angle
_geom_angle_publ_flag
C1 N1 C5 117.64(12) yes
C6 N2 C10 118.06(11) yes
C10 N3 C13 116.77(11) yes
C14 N4 C18 117.04(11) yes
C19 N5 C23 118.14(11) yes
C23 N6 C26 116.74(12) yes
C27 N7 C31 117.27(12) yes
C32 N8 C36 118.15(11) yes
C36 N9 C39 116.88(12) yes
N1 C1 C2 123.91(12) yes
C1 C2 C3 118.10(12) yes
C2 C3 C4 119.00(13) yes
C3 C4 C5 118.84(11) yes
N1 C5 C4 122.48(11) yes
N1 C5 C6 116.90(11) yes
C4 C5 C6 120.61(10) yes
N2 C6 C5 117.04(11) yes
N2 C6 C7 123.32(11) yes
C5 C6 C7 119.64(10) yes
C6 C7 C8 119.10(11) yes
C7 C8 C9 119.52(11) yes
C8 C9 C10 117.66(11) yes
C8 C9 C11 124.24(12) yes
C10 C9 C11 118.10(11) yes
N2 C10 N3 115.33(11) yes
N2 C10 C9 122.32(11) yes
N3 C10 C9 122.35(11) yes
C9 C11 C12 119.26(12) yes
C11 C12 C13 118.29(12) yes
N3 C13 C12 125.23(11) yes
N4 C14 C15 124.10(12) yes
C14 C15 C16 118.26(12) yes
C15 C16 C17 118.86(13) yes
C16 C17 C18 118.92(11) yes
N4 C18 C17 122.80(11) yes
N4 C18 C19 116.86(11) yes
C17 C18 C19 120.31(11) yes
N5 C19 C18 116.54(11) yes
N5 C19 C20 123.59(12) yes
C18 C19 C20 119.84(11) yes
C19 C20 C21 118.80(11) yes
C20 C21 C22 119.30(12) yes
C21 C22 C23 118.07(11) yes
C21 C22 C24 123.95(12) yes
C23 C22 C24 117.97(11) yes
N5 C23 N6 115.26(11) yes
N5 C23 C22 122.06(11) yes
N6 C23 C22 122.67(11) yes
C22 C24 C25 119.01(12) yes
C24 C25 C26 118.69(12) yes
N6 C26 C25 124.92(12) yes
N7 C27 C28 123.98(13) yes
C27 C28 C29 118.41(13) yes
C28 C29 C30 118.70(13) yes
C29 C30 C31 119.07(12) yes
N7 C31 C30 122.56(12) yes
N7 C31 C32 116.43(11) yes
C30 C31 C32 121.01(11) yes
N8 C32 C31 116.94(11) yes
N8 C32 C33 123.26(12) yes
C31 C32 C33 119.80(11) yes
C32 C33 C34 119.33(11) yes
C33 C34 C35 119.02(12) yes
C34 C35 C36 118.06(11) yes
C34 C35 C37 124.02(12) yes
C36 C35 C37 117.88(11) yes
N8 C36 N9 115.40(11) yes
N8 C36 C35 122.14(11) yes
N9 C36 C35 122.47(11) yes
C35 C37 C38 119.43(13) yes
C37 C38 C39 118.43(12) yes
N9 C39 C38 124.90(12) yes
N1 C1 H1 116.9(9) no
C2 C1 H1 119.2(9) no
C1 C2 H2 118.0(9) no
C3 C2 H2 123.9(9) no
C2 C3 H3 122.5(9) no
C4 C3 H3 118.5(9) no
C3 C4 H4 121.8(10) no
C5 C4 H4 119.4(10) no
C6 C7 H7 119.3(10) no
C8 C7 H7 121.6(10) no
C7 C8 H8 121.5(9) no
C9 C8 H8 119.0(9) no
C9 C11 H11 118.3(9) no
C12 C11 H11 122.4(9) no
C11 C12 H12 121.8(9) no
C13 C12 H12 119.9(9) no
N3 C13 H13 116.4(9) no
C12 C13 H13 118.4(9) no
N4 C14 H14 114.5(10) no
C15 C14 H14 121.4(9) no
C14 C15 H15 121.1(10) no
C16 C15 H15 120.5(10) no
C15 C16 H16 123.0(9) no
C17 C16 H16 118.1(9) no
C16 C17 H17 122.0(10) no
C18 C17 H17 119.1(10) no
C19 C20 H20 119.0(9) no
C21 C20 H20 122.1(9) no
C20 C21 H21 121.7(9) no
C22 C21 H21 119.0(9) no
C22 C24 H24 117.6(9) no
C25 C24 H24 123.4(9) no
C24 C25 H25 124.4(9) no
C26 C25 H25 116.9(9) no
N6 C26 H26 115.5(9) no
C25 C26 H26 119.5(9) no
N7 C27 H27 114.0(10) no
C28 C27 H27 122.0(10) no
C27 C28 H28 122.6(10) no
C29 C28 H28 119.0(10) no
C28 C29 H29 120.3(9) no
C30 C29 H29 121.0(9) no
C29 C30 H30 120.1(10) no
C31 C30 H30 120.8(10) no
C32 C33 H33 119.3(10) no
C34 C33 H33 121.4(10) no
C33 C34 H34 121.4(9) no
C35 C34 H34 119.6(9) no
C35 C37 H37 119.7(9) no
C38 C37 H37 120.8(9) no
C37 C38 H38 121.9(9) no
C39 C38 H38 119.7(9) no
N9 C39 H39 115.5(9) no
C38 C39 H39 119.6(9) no

loop_
_geom_bond_atom_site_label_1
_geom_bond_atom_site_label_2
_geom_bond_distance
_geom_bond_publ_flag
N1 C1 1.3353(17) yes
N1 C5 1.3391(15) yes
N2 C6 1.3200(15) yes
N2 C10 1.3648(16) yes
N3 C10 1.3665(15) yes
N3 C13 1.3188(16) yes
N4 C14 1.3408(17) yes
N4 C18 1.3423(16) yes
N5 C19 1.3210(16) yes
N5 C23 1.3599(16) yes
N6 C23 1.3614(16) yes
N6 C26 1.3209(17) yes
N7 C27 1.3371(18) yes
N7 C31 1.3418(16) yes
N8 C32 1.3212(16) yes
N8 C36 1.3630(16) yes
N9 C36 1.3656(16) yes
N9 C39 1.3205(17) yes
C1 C2 1.389(2) yes
C2 C3 1.3818(18) yes
C3 C4 1.3878(19) yes
C4 C5 1.3967(19) yes
C5 C6 1.4939(17) yes
C6 C7 1.4206(18) yes
C7 C8 1.3600(17) yes
C8 C9 1.4111(16) yes
C9 C10 1.4224(18) yes
C9 C11 1.4107(17) yes
C11 C12 1.3640(17) yes
C12 C13 1.4097(19) yes
C14 C15 1.383(2) yes
C15 C16 1.3840(18) yes
C16 C17 1.3848(19) yes
C17 C18 1.3942(18) yes
C18 C19 1.4901(17) yes
C19 C20 1.4178(18) yes
C20 C21 1.3630(18) yes
C21 C22 1.4109(16) yes
C22 C23 1.4197(18) yes
C22 C24 1.4144(17) yes
C24 C25 1.3602(17) yes
C25 C26 1.409(2) yes
C27 C28 1.383(2) yes
C28 C29 1.3823(19) yes
C29 C30 1.3839(19) yes
C30 C31 1.3944(19) yes
C31 C32 1.4896(18) yes
C32 C33 1.4219(18) yes
C33 C34 1.3601(18) yes
C34 C35 1.4148(17) yes
C35 C36 1.4217(18) yes
C35 C37 1.4133(18) yes
C37 C38 1.3591(17) yes
C38 C39 1.412(2) yes
C1 H1 0.986(15) no
C2 H2 1.009(15) no
C3 H3 0.985(16) no
C4 H4 0.960(15) no
C7 H7 0.963(15) no
C8 H8 0.972(15) no
C11 H11 0.978(16) no
C12 H12 0.968(16) no
C13 H13 0.967(15) no
C14 H14 0.998(15) no
C15 H15 0.949(16) no
C16 H16 1.004(15) no
C17 H17 0.941(15) no
C20 H20 0.984(15) no
C21 H21 0.973(15) no
C24 H24 1.008(16) no
C25 H25 1.017(16) no
C26 H26 0.986(15) no
C27 H27 0.965(16) no
C28 H28 0.938(17) no
C29 H29 1.013(16) no
C30 H30 0.961(15) no
C33 H33 0.949(15) no
C34 H34 0.976(16) no
C37 H37 1.011(16) no
C38 H38 0.992(16) no
C39 H39 1.003(15) no

loop_
_geom_contact_atom_site_label_1
_geom_contact_atom_site_label_2
_geom_contact_distance
_geom_contact_site_symmetry_2
_geom_contact_publ_flag
N1 N2 3.5917(14) . no
N1 C3 2.7870(18) . no
N1 C7 2.8037(16) . no
N2 C4 2.8070(17) . no
N2 C8 2.8087(16) . no
N2 C13 3.5052(16) . no
N3 C6 3.5166(16) . no
N3 C11 2.8196(17) . no
N4 N5 3.5885(14) . no
N4 C16 2.7925(18) . no
N4 C20 2.8035(16) . no
N5 C17 2.7856(16) . no
N5 C21 2.8072(17) . no
N5 C26 3.4979(16) . no
N6 C19 3.5090(16) . no
N6 C24 2.8199(18) . no
N7 N8 3.5874(14) . no
N7 C29 2.7901(18) . no
N7 C33 2.7943(17) . no
N8 C30 2.8070(17) . no
N8 C34 2.8141(18) . no
N8 C39 3.5059(16) . no
N9 C32 3.5166(16) . no
N9 C37 2.8172(18) . no
C1 C4 2.7088(17) . no
C2 C5 2.7315(17) . no
C6 C9 2.7464(18) . no
C7 C10 2.7424(17) . no
C9 C13 2.7216(17) . no
C10 C12 2.7482(17) . no
C14 C17 2.7075(17) . no
C15 C18 2.7272(18) . no
C19 C22 2.7367(17) . no
C20 C23 2.7469(17) . no
C22 C26 2.7222(17) . no
C23 C25 2.7405(18) . no
C27 C30 2.7050(18) . no
C28 C31 2.7254(19) . no
C32 C35 2.7431(17) . no
C33 C36 2.7442(17) . no
C35 C39 2.7260(17) . no
C36 C38 2.7468(18) . no
N1 C12 3.4847(17) 2_746 no
N2 C8 3.5751(15) 1_455 no
N2 C38 3.4016(17) 2_656 no
N3 C21 3.5398(16) . no
N3 C38 3.4626(18) 2_656 no
N4 C2 3.4160(17) 2_656 no
N4 C27 3.5484(17) . no
N5 C21 3.5817(16) 1_655 no
N5 C32 3.5347(15) . no
N6 C8 3.5350(16) . no
N6 C36 3.5121(15) . no
N7 C18 3.4422(15) . no
N8 C15 3.3470(18) 2_745 no
N9 C15 3.5319(18) 2_745 no
N9 C26 3.4799(16) . no
C2 N4 3.4160(17) 2_646 no
C2 C30 3.5420(17) 1_556 no
C4 C7 3.5190(16) 1_455 no
C4 C28 3.4559(18) 1_556 no
C6 C24 3.3620(16) . no
C7 C4 3.5190(16) 1_655 no
C7 C24 3.5704(16) . no
C7 C25 3.4974(16) . no
C7 C26 3.5342(17) . no
C8 N2 3.5751(15) 1_655 no
C8 N6 3.5350(16) . no
C8 C23 3.3663(16) . no
C9 C22 3.5410(16) . no
C9 C23 3.5650(17) . no
C10 C21 3.3756(16) . no
C10 C22 3.5527(17) . no
C11 C19 3.4236(16) . no
C12 N1 3.4847(17) 2_756 no
C12 C20 3.5261(16) . no
C12 C26 3.5365(17) 2_756 no
C13 C20 3.5676(17) . no
C14 C27 3.5440(18) . no
C15 N8 3.3470(18) 2_755 no
C15 N9 3.5319(18) 2_755 no
C15 C28 3.4765(18) . no
C16 C28 3.3146(18) . no
C16 C29 3.5470(19) . no
C17 C20 3.5577(16) 1_655 no
C17 C28 3.5812(17) . no
C17 C29 3.5566(18) . no
C18 N7 3.4422(15) . no
C18 C27 3.5864(17) . no
C19 C11 3.4236(16) . no
C20 C12 3.5261(16) . no
C20 C13 3.5676(17) . no
C20 C17 3.5577(16) 1_455 no
C21 N3 3.5398(16) . no
C21 N5 3.5817(16) 1_455 no
C21 C10 3.3756(16) . no
C21 C33 3.5121(17) . no
C22 C9 3.5410(16) . no
C22 C10 3.5527(17) . no
C22 C34 3.4277(16) . no
C23 C8 3.3663(16) . no
C23 C9 3.5650(17) . no
C24 C6 3.3620(16) . no
C24 C7 3.5704(16) . no
C24 C34 3.5752(17) . no
C24 C35 3.4469(16) . no
C24 C37 3.5205(17) . no
C25 C7 3.4974(16) . no
C25 C35 3.5450(16) . no
C25 C37 3.3470(17) . no
C25 C38 3.4677(17) . no
C26 N9 3.4799(16) . no
C26 C7 3.5342(17) . no
C26 C12 3.5365(17) 2_746 no
C26 C36 3.5776(17) . no
C26 C39 3.5331(17) . no
C27 N4 3.5484(17) . no
C27 C14 3.5440(18) . no
C27 C18 3.5864(17) . no
C27 C38 3.5890(18) 2_655 no
C28 C4 3.4559(18) 1_554 no
C28 C15 3.4765(18) . no
C28 C16 3.3146(18) . no
C28 C17 3.5812(17) . no
C29 C16 3.5470(19) . no
C29 C17 3.5566(18) . no
C30 C2 3.5420(17) 1_554 no
C30 C33 3.5951(17) 1_655 no
C32 N5 3.5347(15) . no
C33 C21 3.5121(17) . no
C33 C30 3.5951(17) 1_455 no
C34 C22 3.4277(16) . no
C34 C24 3.5752(17) . no
C35 C24 3.4469(16) . no
C35 C25 3.5450(16) . no
C36 N6 3.5121(15) . no
C36 C26 3.5776(17) . no
C37 C24 3.5205(17) . no
C37 C25 3.3470(17) . no
C38 N2 3.4016(17) 2_646 no
C38 N3 3.4626(18) 2_646 no
C38 C25 3.4677(17) . no
C38 C27 3.5890(18) 2_645 no
C39 C26 3.5331(17) . no
N1 H2 3.284(16) . no
N1 H4 3.249(15) . no
N1 H7 2.464(16) . no
N2 H4 2.483(16) . no
N2 H7 3.259(15) . no
N3 H12 3.273(16) . no
N4 H15 3.254(16) . no
N4 H17 3.234(15) . no
N4 H20 2.458(15) . no
N5 H17 2.453(15) . no
N5 H20 3.277(14) . no
N6 H25 3.294(16) . no
N7 H28 3.248(17) . no
N7 H30 3.261(15) . no
N7 H33 2.457(16) . no
N8 H30 2.508(16) . no
N8 H33 3.248(15) . no
N9 H38 3.294(16) . no
C1 H3 3.287(15) . no
C2 H4 3.266(15) . no
C3 H1 3.268(15) . no
C4 H2 3.325(15) . no
C5 H1 3.168(15) . no
C5 H3 3.282(16) . no
C5 H7 2.670(16) . no
C6 H4 2.667(16) . no
C6 H8 3.292(15) . no
C8 H11 2.687(15) . no
C9 H7 3.279(15) . no
C9 H12 3.285(15) . no
C10 H8 3.304(15) . no
C10 H11 3.309(16) . no
C10 H13 3.153(15) . no
C11 H8 2.694(14) . no
C11 H13 3.246(15) . no
C13 H11 3.287(15) . no
C14 H16 3.307(15) . no
C15 H17 3.248(15) . no
C16 H14 3.291(15) . no
C17 H15 3.246(15) . no
C18 H14 3.165(15) . no
C18 H16 3.294(16) . no
C18 H20 2.674(15) . no
C19 H17 2.645(16) . no
C19 H21 3.290(15) . no
C21 H24 2.684(15) . no
C22 H20 3.301(15) . no
C22 H25 3.343(16) . no
C23 H21 3.306(15) . no
C23 H24 3.331(16) . no
C23 H26 3.161(15) . no
C24 H21 2.692(14) . no
C24 H26 3.270(15) . no
C26 H24 3.321(16) . no
C27 H29 3.299(16) . no
C28 H30 3.252(15) . no
C29 H27 3.264(16) . no
C30 H28 3.224(16) . no
C31 H27 3.131(16) . no
C31 H29 3.321(16) . no
C31 H33 2.668(16) . no
C32 H30 2.692(16) . no
C32 H34 3.298(16) . no
C34 H37 2.722(15) . no
C35 H33 3.263(15) . no
C35 H38 3.307(15) . no
C36 H34 3.317(15) . no
C36 H37 3.347(16) . no
C36 H39 3.182(15) . no
C37 H34 2.707(14) . no
C37 H39 3.286(15) . no
C39 H37 3.308(15) . no
H1 H2 2.34(3) . no
H2 H3 2.47(2) . no
H3 H4 2.36(3) . no
H7 H8 2.37(2) . no
H8 H11 2.52(2) . no
H11 H12 2.40(2) . no
H12 H13 2.35(3) . no
H14 H15 2.40(3) . no
H15 H16 2.41(2) . no
H16 H17 2.36(2) . no
H20 H21 2.40(2) . no
H21 H24 2.50(2) . no
H24 H25 2.49(2) . no
H25 H26 2.36(3) . no
H27 H28 2.40(3) . no
H28 H29 2.35(2) . no
H29 H30 2.39(3) . no
H33 H34 2.36(3) . no
H34 H37 2.56(2) . no
H37 H38 2.40(2) . no
H38 H39 2.40(3) . no
N1 H3 2.929(14) 1_655 no
N1 H12 2.614(16) 2_746 no
N1 H13 3.230(14) 2_646 no
N1 H25 3.427(14) . no
N1 H29 3.500(14) 1_556 no
N2 H8 2.767(14) 1_455 no
N2 H24 3.540(15) . no
N2 H37 3.530(15) 2_656 no
N2 H38 2.509(16) 2_656 no
N2 H39 3.285(14) 2_756 no
N3 H8 2.993(15) 1_455 no
N3 H11 2.788(14) 1_455 no
N3 H21 3.450(14) . no
N3 H25 2.952(16) 2_656 no
N3 H26 3.286(15) 2_756 no
N3 H37 3.255(14) 2_656 no
N3 H38 2.849(16) 2_656 no
N4 H1 2.957(14) 2_756 no
N4 H2 2.528(16) 2_656 no
N4 H16 3.060(14) 1_455 no
N4 H27 3.490(15) . no
N5 H21 2.776(14) 1_655 no
N5 H34 3.453(15) 1_655 no
N6 H8 3.452(14) . no
N6 H21 3.005(15) 1_655 no
N6 H24 2.770(14) 1_655 no
N6 H34 2.772(16) 1_655 no
N6 H37 3.562(15) 1_655 no
N7 H3 3.593(14) 1_554 no
N7 H16 3.257(15) 1_455 no
N7 H29 2.977(14) 1_455 no
N8 H14 3.138(14) 2_645 no
N8 H15 2.506(16) 2_745 no
N8 H16 3.566(15) 2_745 no
N8 H34 2.878(14) 1_655 no
N9 H15 2.854(16) 2_745 no
N9 H16 3.331(14) 2_745 no
N9 H26 3.483(14) . no
N9 H27 3.086(15) 2_645 no
N9 H28 2.997(17) 2_745 no
N9 H34 3.058(15) 1_655 no
N9 H37 2.930(14) 1_655 no
C1 H3 3.376(15) 1_655 no
C1 H11 3.426(15) 2_746 no
C1 H12 2.899(16) 2_746 no
C1 H13 2.999(13) 2_646 no
C2 H12 3.385(14) 2_646 no
C2 H13 3.007(14) 2_646 no
C2 H14 3.265(16) 2_646 no
C2 H20 3.432(15) 2_646 no
C2 H30 3.585(14) 1_556 no
C3 H7 3.152(14) 1_455 no
C3 H12 3.099(14) 2_646 no
C3 H13 3.247(15) 2_646 no
C3 H14 3.509(16) 2_646 no
C4 H7 2.809(14) 1_455 no
C4 H13 3.457(15) 2_646 no
C4 H38 3.321(16) 2_656 no
C5 H13 3.415(15) 2_646 no
C5 H29 3.563(14) 1_556 no
C6 H24 3.496(14) . no
C6 H38 3.537(16) 2_656 no
C6 H39 3.186(15) 2_756 no
C7 H4 2.862(14) 1_655 no
C7 H38 3.475(15) 2_756 no
C7 H39 3.205(15) 2_756 no
C8 H4 3.169(14) 1_655 no
C8 H21 3.491(15) 1_655 no
C8 H38 2.979(14) 2_756 no
C8 H39 3.268(15) 2_756 no
C9 H26 3.548(15) 2_756 no
C9 H38 3.522(13) 2_756 no
C9 H39 3.341(14) 2_756 no
C10 H8 3.255(15) 1_455 no
C10 H21 3.499(13) . no
C10 H26 3.559(15) 2_756 no
C10 H37 3.440(15) 2_656 no
C10 H38 3.067(16) 2_656 no
C10 H39 3.342(14) 2_756 no
C11 H1 3.414(15) 2_756 no
C11 H25 2.897(15) 2_756 no
C11 H26 3.202(15) 2_756 no
C12 H1 3.169(16) 2_756 no
C12 H20 3.462(13) . no
C12 H25 3.172(14) 2_756 no
C12 H26 2.861(14) 2_756 no
C13 H11 3.148(15) 1_455 no
C13 H20 3.364(14) . no
C13 H25 3.030(16) 2_656 no
C13 H26 2.901(14) 2_756 no
C14 H1 2.961(13) 2_756 no
C14 H2 2.959(16) 2_656 no
C14 H3 3.519(16) 2_656 no
C14 H16 3.454(14) 1_455 no
C14 H27 3.339(15) . no
C14 H30 3.422(16) 2_755 no
C15 H1 3.089(14) 2_756 no
C15 H2 3.376(14) 2_756 no
C15 H28 3.332(16) . no
C15 H30 2.974(15) 2_755 no
C16 H1 3.155(15) 2_756 no
C16 H2 2.992(14) 2_756 no
C16 H20 3.260(13) 1_655 no
C16 H28 3.361(15) . no
C17 H1 3.129(15) 2_756 no
C17 H2 3.536(15) 2_756 no
C17 H20 2.883(13) 1_655 no
C17 H33 3.419(16) 1_655 no
C18 H1 3.020(15) 2_756 no
C19 H11 3.569(14) . no
C20 H17 2.901(14) 1_455 no
C20 H33 3.429(14) . no
C21 H8 3.493(15) 1_455 no
C21 H17 3.194(13) 1_455 no
C21 H33 3.492(14) . no
C23 H8 3.495(13) . no
C23 H21 3.257(15) 1_655 no
C23 H34 3.490(16) 1_655 no
C24 H13 3.588(15) 2_646 no
C24 H37 3.589(15) . no
C25 H7 3.453(14) . no
C25 H13 3.256(15) 2_646 no
C26 H7 3.344(14) . no
C26 H24 3.146(15) 1_655 no
C26 H34 3.570(16) 1_655 no
C26 H37 3.453(16) 1_655 no
C27 H4 3.585(14) 1_554 no
C27 H16 3.320(15) 1_455 no
C27 H29 3.382(15) 1_455 no
C28 H4 3.460(14) 1_554 no
C28 H16 3.518(14) . no
C28 H39 3.357(16) 2_755 no
C29 H16 3.522(14) . no
C29 H17 3.559(14) . no
C29 H33 3.284(13) 1_655 no
C30 H15 3.286(16) 2_745 no
C30 H17 3.441(14) . no
C30 H33 2.927(13) 1_655 no
C31 H14 3.587(15) 2_645 no
C32 H14 2.912(15) 2_645 no
C32 H15 3.555(16) 2_745 no
C33 H14 2.995(15) 2_645 no
C33 H15 3.402(15) 2_645 no
C33 H17 3.427(15) 1_455 no
C33 H30 2.928(14) 1_455 no
C34 H14 3.252(15) 2_645 no
C34 H15 2.958(14) 2_645 no
C34 H30 3.268(14) 1_455 no
C35 H14 3.438(14) 2_645 no
C35 H15 3.479(14) 2_645 no
C35 H27 3.368(16) 2_645 no
C36 H14 3.380(14) 2_645 no
C36 H15 3.092(16) 2_745 no
C36 H16 3.560(15) 2_745 no
C36 H27 3.284(16) 2_645 no
C36 H34 3.315(15) 1_655 no
C37 H25 3.338(14) . no
C37 H27 3.217(16) 2_645 no
C37 H28 2.991(15) 2_645 no
C38 H4 3.176(16) 2_646 no
C38 H25 3.226(15) . no
C38 H27 3.000(15) 2_645 no
C38 H28 3.266(15) 2_645 no
C39 H26 3.373(14) . no
C39 H27 2.915(14) 2_645 no
C39 H28 3.114(17) 2_745 no
C39 H37 3.208(15) 1_655 no
H1 N4 2.957(14) 2_746 no
H1 C11 3.414(15) 2_746 no
H1 C12 3.169(16) 2_746 no
H1 C14 2.961(13) 2_746 no
H1 C15 3.089(14) 2_746 no
H1 C16 3.155(15) 2_746 no
H1 C17 3.129(15) 2_746 no
H1 C18 3.020(15) 2_746 no
H1 H3 3.20(2) 1_655 no
H1 H11 3.01(2) 2_746 no
H1 H12 2.48(3) 2_746 no
H1 H13 3.390(18) 2_646 no
H1 H14 3.464(19) 2_746 no
H1 H20 3.57(2) 2_646 no
H2 N4 2.528(16) 2_646 no
H2 C14 2.959(16) 2_646 no
H2 C15 3.376(14) 2_746 no
H2 C16 2.992(14) 2_746 no
H2 C17 3.536(15) 2_746 no
H2 H12 3.455(19) 2_646 no
H2 H13 3.395(19) 2_646 no
H2 H14 2.57(3) 2_646 no
H2 H16 2.95(2) 2_746 no
H2 H20 2.73(2) 2_646 no
H3 N1 2.929(14) 1_455 no
H3 N7 3.593(14) 1_556 no
H3 C1 3.376(15) 1_455 no
H3 C14 3.519(16) 2_646 no
H3 H1 3.20(2) 1_455 no
H3 H7 2.935(19) 1_455 no
H3 H12 2.93(2) 2_646 no
H3 H14 3.08(2) 2_646 no
H3 H29 3.02(3) 1_456 no
H4 C7 2.862(14) 1_455 no
H4 C8 3.169(14) 1_455 no
H4 C27 3.585(14) 1_556 no
H4 C28 3.460(14) 1_556 no
H4 C38 3.176(16) 2_656 no
H4 H7 2.355(19) 1_455 no
H4 H8 2.950(19) 1_455 no
H4 H28 3.52(2) 1_556 no
H4 H38 2.45(3) 2_656 no
H4 H39 3.50(3) 2_656 no
H7 C3 3.152(14) 1_655 no
H7 C4 2.809(14) 1_655 no
H7 C25 3.453(14) . no
H7 C26 3.344(14) . no
H7 H3 2.935(19) 1_655 no
H7 H4 2.355(19) 1_655 no
H7 H12 3.02(3) 2_746 no
H7 H26 3.53(2) . no
H8 N2 2.767(14) 1_655 no
H8 N3 2.993(15) 1_655 no
H8 N6 3.452(14) . no
H8 C10 3.255(15) 1_655 no
H8 C21 3.493(15) 1_655 no
H8 C23 3.495(13) . no
H8 H4 2.950(19) 1_655 no
H8 H21 2.74(2) 1_655 no
H8 H24 3.21(2) 1_655 no
H8 H38 2.78(2) 2_756 no
H11 N3 2.788(14) 1_655 no
H11 C1 3.426(15) 2_756 no
H11 C13 3.148(15) 1_655 no
H11 C19 3.569(14) . no
H11 H1 3.01(2) 2_756 no
H11 H13 2.84(2) 1_655 no
H11 H21 3.27(2) 1_655 no
H11 H25 2.67(2) 2_756 no
H12 N1 2.614(16) 2_756 no
H12 C1 2.899(16) 2_756 no
H12 C2 3.385(14) 2_656 no
H12 C3 3.099(14) 2_656 no
H12 H1 2.48(3) 2_756 no
H12 H2 3.455(19) 2_656 no
H12 H3 2.93(2) 2_656 no
H12 H7 3.02(3) 2_756 no
H12 H25 3.189(19) 2_756 no
H12 H26 3.17(2) 2_756 no
H13 N1 3.230(14) 2_656 no
H13 C1 2.999(13) 2_656 no
H13 C2 3.007(14) 2_656 no
H13 C3 3.247(15) 2_656 no
H13 C4 3.457(15) 2_656 no
H13 C5 3.415(15) 2_656 no
H13 C24 3.588(15) 2_656 no
H13 C25 3.256(15) 2_656 no
H13 H1 3.390(18) 2_656 no
H13 H2 3.395(19) 2_656 no
H13 H11 2.84(2) 1_455 no
H13 H20 3.56(2) . no
H13 H24 3.19(2) 2_656 no
H13 H25 2.47(3) 2_656 no
H13 H26 3.228(18) 2_756 no
H14 N8 3.138(14) 2_655 no
H14 C2 3.265(16) 2_656 no
H14 C3 3.509(16) 2_656 no
H14 C31 3.587(15) 2_655 no
H14 C32 2.912(15) 2_655 no
H14 C33 2.995(15) 2_655 no
H14 C34 3.252(15) 2_655 no
H14 C35 3.438(14) 2_655 no
H14 C36 3.380(14) 2_655 no
H14 H1 3.464(19) 2_756 no
H14 H2 2.57(3) 2_656 no
H14 H3 3.08(2) 2_656 no
H14 H16 3.26(2) 1_455 no
H14 H27 3.55(3) . no
H14 H30 3.23(3) 2_755 no
H14 H33 3.42(3) 2_655 no
H15 N8 2.506(16) 2_755 no
H15 N9 2.854(16) 2_755 no
H15 C30 3.286(16) 2_755 no
H15 C32 3.555(16) 2_755 no
H15 C33 3.402(15) 2_655 no
H15 C34 2.958(14) 2_655 no
H15 C35 3.479(14) 2_655 no
H15 C36 3.092(16) 2_755 no
H15 H28 3.33(3) . no
H15 H30 2.41(3) 2_755 no
H15 H34 2.85(2) 2_655 no
H16 N4 3.060(14) 1_655 no
H16 N7 3.257(15) 1_655 no
H16 N8 3.566(15) 2_755 no
H16 N9 3.331(14) 2_755 no
H16 C14 3.454(14) 1_655 no
H16 C27 3.320(15) 1_655 no
H16 C28 3.518(14) . no
H16 C29 3.522(14) . no
H16 C36 3.560(15) 2_755 no
H16 H2 2.95(2) 2_756 no
H16 H14 3.26(2) 1_655 no
H16 H20 3.106(19) 1_655 no
H16 H27 2.70(3) 1_655 no
H16 H28 3.442(19) . no
H16 H29 3.46(2) . no
H17 C20 2.901(14) 1_655 no
H17 C21 3.194(13) 1_655 no
H17 C29 3.559(14) . no
H17 C30 3.441(14) . no
H17 C33 3.427(15) 1_655 no
H17 H20 2.433(19) 1_655 no
H17 H21 2.972(19) 1_655 no
H17 H33 2.62(3) 1_655 no
H20 C2 3.432(15) 2_656 no
H20 C12 3.462(13) . no
H20 C13 3.364(14) . no
H20 C16 3.260(13) 1_455 no
H20 C17 2.883(13) 1_455 no
H20 H1 3.57(2) 2_656 no
H20 H2 2.73(2) 2_656 no
H20 H13 3.56(2) . no
H20 H16 3.106(19) 1_455 no
H20 H17 2.433(19) 1_455 no
H21 N3 3.450(14) . no
H21 N5 2.776(14) 1_455 no
H21 N6 3.005(15) 1_455 no
H21 C8 3.491(15) 1_455 no
H21 C10 3.499(13) . no
H21 C23 3.257(15) 1_455 no
H21 H8 2.74(2) 1_455 no
H21 H11 3.27(2) 1_455 no
H21 H17 2.972(19) 1_455 no
H21 H34 3.54(2) . no
H24 N2 3.540(15) . no
H24 N6 2.770(14) 1_455 no
H24 C6 3.496(14) . no
H24 C26 3.146(15) 1_455 no
H24 H8 3.21(2) 1_455 no
H24 H13 3.19(2) 2_646 no
H24 H26 2.83(2) 1_455 no
H24 H34 3.505(19) . no
H24 H37 3.43(2) . no
H25 N1 3.427(14) . no
H25 N3 2.952(16) 2_646 no
H25 C11 2.897(15) 2_746 no
H25 C12 3.172(14) 2_746 no
H25 C13 3.030(16) 2_646 no
H25 C37 3.338(14) . no
H25 C38 3.226(15) . no
H25 H11 2.67(2) 2_746 no
H25 H12 3.189(19) 2_746 no
H25 H13 2.47(3) 2_646 no
H25 H37 3.493(19) . no
H25 H38 3.35(2) . no
H26 N3 3.286(15) 2_746 no
H26 N9 3.483(14) . no
H26 C9 3.548(15) 2_746 no
H26 C10 3.559(15) 2_746 no
H26 C11 3.202(15) 2_746 no
H26 C12 2.861(14) 2_746 no
H26 C13 2.901(14) 2_746 no
H26 C39 3.373(14) . no
H26 H7 3.53(2) . no
H26 H12 3.17(2) 2_746 no
H26 H13 3.228(18) 2_746 no
H26 H24 2.83(2) 1_655 no
H26 H34 3.59(2) 1_655 no
H26 H37 2.81(3) 1_655 no
H26 H39 3.51(2) . no
H27 N4 3.490(15) . no
H27 N9 3.086(15) 2_655 no
H27 C14 3.339(15) . no
H27 C35 3.368(16) 2_655 no
H27 C36 3.284(16) 2_655 no
H27 C37 3.217(16) 2_655 no
H27 C38 3.000(15) 2_655 no
H27 C39 2.915(14) 2_655 no
H27 H14 3.55(3) . no
H27 H16 2.70(3) 1_455 no
H27 H29 3.15(3) 1_455 no
H27 H38 3.46(2) 2_655 no
H27 H39 3.351(19) 2_655 no
H28 N9 2.997(17) 2_755 no
H28 C15 3.332(16) . no
H28 C16 3.361(15) . no
H28 C37 2.991(15) 2_655 no
H28 C38 3.266(15) 2_655 no
H28 C39 3.114(17) 2_755 no
H28 H4 3.52(2) 1_554 no
H28 H15 3.33(3) . no
H28 H16 3.442(19) . no
H28 H37 2.91(2) 2_655 no
H28 H38 3.35(2) 2_655 no
H28 H39 2.55(3) 2_755 no
H29 N1 3.500(14) 1_554 no
H29 N7 2.977(14) 1_655 no
H29 C5 3.563(14) 1_554 no
H29 C27 3.382(15) 1_655 no
H29 H3 3.02(3) 1_654 no
H29 H16 3.46(2) . no
H29 H27 3.15(3) 1_655 no
H29 H33 3.123(19) 1_655 no
H29 H39 3.27(2) 2_755 no
H30 C2 3.585(14) 1_554 no
H30 C14 3.422(16) 2_745 no
H30 C15 2.974(15) 2_745 no
H30 C33 2.928(14) 1_655 no
H30 C34 3.268(14) 1_655 no
H30 H14 3.23(3) 2_745 no
H30 H15 2.41(3) 2_745 no
H30 H33 2.457(19) 1_655 no
H30 H34 3.099(19) 1_655 no
H33 C17 3.419(16) 1_455 no
H33 C20 3.429(14) . no
H33 C21 3.492(14) . no
H33 C29 3.284(13) 1_455 no
H33 C30 2.927(13) 1_455 no
H33 H14 3.42(3) 2_645 no
H33 H17 2.62(3) 1_455 no
H33 H29 3.123(19) 1_455 no
H33 H30 2.457(19) 1_455 no
H34 N5 3.453(15) 1_455 no
H34 N6 2.772(16) 1_455 no
H34 N8 2.878(14) 1_455 no
H34 N9 3.058(15) 1_455 no
H34 C23 3.490(16) 1_455 no
H34 C26 3.570(16) 1_455 no
H34 C36 3.315(15) 1_455 no
H34 H15 2.85(2) 2_645 no
H34 H21 3.54(2) . no
H34 H24 3.505(19) . no
H34 H26 3.59(2) 1_455 no
H34 H30 3.099(19) 1_455 no
H37 N2 3.530(15) 2_646 no
H37 N3 3.255(14) 2_646 no
H37 N6 3.562(15) 1_455 no
H37 N9 2.930(14) 1_455 no
H37 C10 3.440(15) 2_646 no
H37 C24 3.589(15) . no
H37 C26 3.453(16) 1_455 no
H37 C39 3.208(15) 1_455 no
H37 H24 3.43(2) . no
H37 H25 3.493(19) . no
H37 H26 2.81(3) 1_455 no
H37 H28 2.91(2) 2_645 no
H37 H39 2.86(2) 1_455 no
H38 N2 2.509(16) 2_646 no
H38 N3 2.849(16) 2_646 no
H38 C4 3.321(16) 2_646 no
H38 C6 3.537(16) 2_646 no
H38 C7 3.475(15) 2_746 no
H38 C8 2.979(14) 2_746 no
H38 C9 3.522(13) 2_746 no
H38 C10 3.067(16) 2_646 no
H38 H4 2.45(3) 2_646 no
H38 H8 2.78(2) 2_746 no
H38 H25 3.35(2) . no
H38 H27 3.46(2) 2_645 no
H38 H28 3.35(2) 2_645 no
H39 N2 3.285(14) 2_746 no
H39 C6 3.186(15) 2_746 no
H39 C7 3.205(15) 2_746 no
H39 C8 3.268(15) 2_746 no
H39 C9 3.341(14) 2_746 no
H39 C10 3.342(14) 2_746 no
H39 C28 3.357(16) 2_745 no
H39 H4 3.50(3) 2_646 no
H39 H26 3.51(2) . no
H39 H27 3.351(19) 2_645 no
H39 H28 2.55(3) 2_745 no
H39 H29 3.27(2) 2_745 no
H39 H37 2.86(2) 1_655 no

loop_
_geom_hbond_atom_site_label_D
_geom_hbond_atom_site_label_H
_geom_hbond_atom_site_label_A
_geom_hbond_site_symmetry_A
_geom_hbond_distance_DH
_geom_hbond_distance_HA
_geom_hbond_distance_DA
_geom_hbond_angle_DHA
C2 H2 N4 2_646 1.008(15) 2.529(17) 3.4161(16) 146.6(14)
C7 H7 N1 . 0.962(16) 2.462(17) 2.8037(16) 100.6(12)
C12 H12 N1 2_756 0.967(15) 2.616(17) 3.4845(16) 149.6(14)
C15 H15 N8 2_755 0.949(15) 2.507(17) 3.3470(16) 147.6(14)
C17 H17 N5 . 0.940(16) 2.453(16) 2.7856(15) 100.7(12)
C20 H20 N4 . 0.985(16) 2.460(17) 2.8036(15) 100.0(12)
C33 H33 N7 . 0.948(16) 2.456(16) 2.7944(16) 100.9(13)
C38 H38 N2 2_646 0.991(16) 2.511(17) 3.4016(16) 149.5(14)

loop_
_geom_torsion_atom_site_label_1
_geom_torsion_atom_site_label_2
_geom_torsion_atom_site_label_3
_geom_torsion_atom_site_label_4
_geom_torsion
_geom_torsion_publ_flag
C1 N1 C5 C4 0.89(16) no
C1 N1 C5 C6 -179.97(9) no
C5 N1 C1 C2 0.73(17) no
C6 N2 C10 N3 178.97(9) no
C6 N2 C10 C9 -0.89(16) no
C10 N2 C6 C5 179.62(9) no
C10 N2 C6 C7 -0.49(16) no
C10 N3 C13 C12 -0.06(16) no
C13 N3 C10 N2 179.90(9) no
C13 N3 C10 C9 -0.24(15) no
C14 N4 C18 C17 1.15(16) no
C14 N4 C18 C19 -176.99(9) no
C18 N4 C14 C15 -0.47(17) no
C19 N5 C23 N6 179.55(9) no
C19 N5 C23 C22 0.40(16) no
C23 N5 C19 C18 -176.97(9) no
C23 N5 C19 C20 1.22(16) no
C23 N6 C26 C25 -0.39(17) no
C26 N6 C23 N5 -178.05(9) no
C26 N6 C23 C22 1.10(16) no
C27 N7 C31 C30 -0.64(16) no
C27 N7 C31 C32 178.72(9) no
C31 N7 C27 C28 -0.21(17) no
C32 N8 C36 N9 -178.06(9) no
C32 N8 C36 C35 1.63(16) no
C36 N8 C32 C31 -179.91(9) no
C36 N8 C32 C33 0.11(16) no
C36 N9 C39 C38 1.07(17) no
C39 N9 C36 N8 178.70(9) no
C39 N9 C36 C35 -0.98(16) no
N1 C1 C2 C3 -1.29(18) no
C1 C2 C3 C4 0.22(17) no
C2 C3 C4 C5 1.26(17) no
C3 C4 C5 N1 -1.89(17) no
C3 C4 C5 C6 179.00(10) no
N1 C5 C6 N2 176.21(9) no
N1 C5 C6 C7 -3.69(15) no
C4 C5 C6 N2 -4.63(15) no
C4 C5 C6 C7 175.47(10) no
N2 C6 C7 C8 1.67(17) no
C5 C6 C7 C8 -178.43(9) no
C6 C7 C8 C9 -1.43(16) no
C7 C8 C9 C10 0.15(16) no
C7 C8 C9 C11 -179.04(10) no
C8 C9 C10 N2 1.06(16) no
C8 C9 C10 N3 -178.79(9) no
C8 C9 C11 C12 178.83(10) no
C10 C9 C11 C12 -0.36(16) no
C11 C9 C10 N2 -179.70(10) no
C11 C9 C10 N3 0.45(16) no
C9 C11 C12 C13 0.09(16) no
C11 C12 C13 N3 0.13(17) no
N4 C14 C15 C16 -0.90(18) no
C14 C15 C16 C17 1.59(17) no
C15 C16 C17 C18 -0.98(17) no
C16 C17 C18 N4 -0.44(17) no
C16 C17 C18 C19 177.64(10) no
N4 C18 C19 N5 -177.53(9) no
N4 C18 C19 C20 4.20(15) no
C17 C18 C19 N5 4.28(15) no
C17 C18 C19 C20 -173.98(9) no
N5 C19 C20 C21 -2.03(17) no
C18 C19 C20 C21 176.11(9) no
C19 C20 C21 C22 1.14(16) no
C20 C21 C22 C23 0.34(16) no
C20 C21 C22 C24 -178.77(10) no
C21 C22 C23 N5 -1.17(16) no
C21 C22 C23 N6 179.73(10) no
C21 C22 C24 C25 179.46(10) no
C23 C22 C24 C25 0.34(16) no
C24 C22 C23 N5 177.99(10) no
C24 C22 C23 N6 -1.10(16) no
C22 C24 C25 C26 0.32(16) no
C24 C25 C26 N6 -0.32(18) no
N7 C27 C28 C29 0.81(19) no
C27 C28 C29 C30 -0.56(18) no
C28 C29 C30 C31 -0.22(17) no
C29 C30 C31 N7 0.86(17) no
C29 C30 C31 C32 -178.48(10) no
N7 C31 C32 N8 -177.05(9) no
N7 C31 C32 C33 2.93(15) no
C30 C31 C32 N8 2.33(16) no
C30 C31 C32 C33 -177.69(10) no
N8 C32 C33 C34 -1.46(17) no
C31 C32 C33 C34 178.56(9) no
C32 C33 C34 C35 1.02(16) no
C33 C34 C35 C36 0.60(16) no
C33 C34 C35 C37 178.06(10) no
C34 C35 C36 N8 -2.00(16) no
C34 C35 C36 N9 177.67(10) no
C34 C35 C37 C38 -176.60(10) no
C36 C35 C37 C38 0.86(16) no
C37 C35 C36 N8 -179.62(10) no
C37 C35 C36 N9 0.05(16) no
C35 C37 C38 C39 -0.81(17) no
C37 C38 C39 N9 -0.19(18) no

_cod_database_fobs_code 1546924
